data_4065871
loop_
_publ_author_name
'Paul, Fr\'ed\'eric'
'Malvolti, Floriane'
'da Costa, Gr\'egory'
'Le Stang, Sylvie'
'Justaud, Fr\'ed\'eric'
'Argouarch, Gilles'
'Bondon, Arnaud'
'Sinbandhit, Sourisak'
'Costuas, Karine'
'Toupet, Loic'
'Lapinte, Claude'

_publ_section_title
;
 Spin Distribution in Electron-Rich Piano-Stool Iron(III) Pyridylalkynyl
 Radical Cations Containing [(\h2-dppe)(\h5-C5Me5)FeC\\tb C]+End Groups
;
_journal_issue 11
_journal_name_full Organometallics
_journal_page_first 2491
_journal_paper_doi 10.1021/om100173x
_journal_volume 29
_journal_year 2010
_chemical_formula_sum 'C43 H42 Cl F6 Fe N P3'
_chemical_formula_weight 870.99
_chemical_name_systematic
;
 ?
;
_space_group_IT_number 14
_symmetry_cell_setting monoclinic
_symmetry_space_group_name_Hall '-P 2ybc'
_symmetry_space_group_name_H-M 'P 1 21/c 1'
_atom_sites_solution_hydrogens geom
_atom_sites_solution_primary direct
_atom_sites_solution_secondary difmap
_audit_creation_method SHELXL-97
_cell_angle_alpha 90.00
_cell_angle_beta 93.827(2)
_cell_angle_gamma 90.00
_cell_formula_units_Z 4
_cell_length_a 17.3677(5)
_cell_length_b 12.6604(4)
_cell_length_c 18.3312(4)
_cell_measurement_temperature 120(2)
_cell_volume 4021.71(19)
_computing_cell_refinement 'CrysAlis RED, Oxford Diffraction Ltd.,Version 1.171.26'
_computing_data_collection 'CrysAlis CCD, Oxford Diffraction Ltd.,Version 1.171.26'
_computing_data_reduction 'CrysAlis RED, Oxford Diffraction Ltd.,Version 1.171.26'
_computing_molecular_graphics 'PLATON_(Spek, 1998)'
_computing_publication_material 'SHELXL-97 (Sheldrick, 1997)'
_computing_structure_refinement 'SHELXL-97 (Sheldrick, 1997)'
_computing_structure_solution 'SIR-97_(Altomare & al., 1998)'
_diffrn_ambient_temperature 120(2)
_diffrn_detector_area_resol_mean 19.64
_diffrn_measured_fraction_theta_full 0.983
_diffrn_measured_fraction_theta_max 0.983
_diffrn_measurement_device_type 'CCD Saphire 3 Xcalibur'
_diffrn_measurement_method 'omega scan'
_diffrn_radiation_monochromator graphite
_diffrn_radiation_source 'fine-focus sealed tube'
_diffrn_radiation_type MoK\a
_diffrn_radiation_wavelength 0.71073
_diffrn_reflns_av_R_equivalents 0.0415
_diffrn_reflns_av_sigmaI/netI 0.0304
_diffrn_reflns_limit_h_max 22
_diffrn_reflns_limit_h_min -22
_diffrn_reflns_limit_k_max 14
_diffrn_reflns_limit_k_min -15
_diffrn_reflns_limit_l_max 23
_diffrn_reflns_limit_l_min -23
_diffrn_reflns_number 51394
_diffrn_reflns_theta_full 27.00
_diffrn_reflns_theta_max 27.00
_diffrn_reflns_theta_min 2.75
_exptl_absorpt_coefficient_mu 0.621
_exptl_absorpt_correction_type none
_exptl_crystal_colour black
_exptl_crystal_density_diffrn 1.438
_exptl_crystal_density_method 'not measured'
_exptl_crystal_description prism
_exptl_crystal_F_000 1796
_exptl_crystal_size_max 0.30
_exptl_crystal_size_mid 0.25
_exptl_crystal_size_min 0.12
_refine_diff_density_max 0.657
_refine_diff_density_min -0.526
_refine_diff_density_rms 0.069
_refine_ls_extinction_method none
_refine_ls_goodness_of_fit_ref 0.988
_refine_ls_hydrogen_treatment constr
_refine_ls_matrix_type full
_refine_ls_number_parameters 496
_refine_ls_number_reflns 8624
_refine_ls_number_restraints 0
_refine_ls_restrained_S_all 0.988
_refine_ls_R_factor_all 0.0455
_refine_ls_R_factor_gt 0.0352
_refine_ls_shift/su_max 0.001
_refine_ls_shift/su_mean 0.000
_refine_ls_structure_factor_coef Fsqd
_refine_ls_weighting_details 'calc w=1/[\s^2^(Fo^2^)+(0.0724P)^2^+0.0000P] where P=(Fo^2^+2Fc^2^)/3'
_refine_ls_weighting_scheme calc
_refine_ls_wR_factor_gt 0.0982
_refine_ls_wR_factor_ref 0.1010
_reflns_number_gt 6852
_reflns_number_total 8624
_reflns_threshold_expression >2sigma(I)
_cod_data_source_file om100173x_si_002.cif
_cod_data_source_block 2a[PF6]
_cod_depositor_comments
;
The following automatic conversions were performed:

'_symmetry_cell_setting' value 'Monoclinic' changed to 'monoclinic'
according to /home/saulius/struct/CIF-dictionaries/cif_core.dic
dictionary named 'cif_core.dic' version 2.4.1 from 2010-06-29.

Automatic conversion script
Id: cif_fix_values 1715 2011-07-08 13:25:40Z adriana 
;
_cod_original_sg_symbol_H-M P21/c
_cod_database_code 4065871

loop_
_symmetry_equiv_pos_as_xyz
'x, y, z'
'-x, y+1/2, -z+1/2'
'-x, -y, -z'
'x, -y-1/2, z-1/2'

loop_
_atom_site_label
_atom_site_type_symbol
_atom_site_fract_x
_atom_site_fract_y
_atom_site_fract_z
_atom_site_U_iso_or_equiv
_atom_site_adp_type
_atom_site_occupancy
_atom_site_symmetry_multiplicity
_atom_site_calc_flag
_atom_site_refinement_flags
Fe1 Fe 0.751230(15) 0.15527(2) -0.031848(13) 0.01549(8) Uani 1 1 d .
Cl1 Cl 0.48786(3) -0.10712(4) 0.33064(3) 0.03125(13) Uani 1 1 d .
P1 P 0.68614(3) 0.30681(4) -0.01946(2) 0.01603(11) Uani 1 1 d .
P2 P 0.84215(3) 0.23712(4) 0.04031(2) 0.01794(11) Uani 1 1 d .
P3 P 0.77284(3) 0.61870(4) 0.20928(3) 0.02155(12) Uani 1 1 d .
F1 F 0.76521(9) 0.60303(10) 0.12269(6) 0.0398(3) Uani 1 1 d .
F2 F 0.78113(9) 0.63464(11) 0.29548(7) 0.0442(4) Uani 1 1 d .
F3 F 0.83003(8) 0.71607(10) 0.19962(7) 0.0396(3) Uani 1 1 d .
F4 F 0.71673(9) 0.52102(11) 0.21842(7) 0.0444(4) Uani 1 1 d .
F5 F 0.84510(8) 0.53991(11) 0.21437(7) 0.0415(3) Uani 1 1 d .
F6 F 0.70146(8) 0.69747(12) 0.20327(8) 0.0473(4) Uani 1 1 d .
N1 N 0.53650(10) 0.04502(13) 0.24982(8) 0.0237(4) Uani 1 1 d .
C1 C 0.74842(12) -0.00221(15) -0.07044(9) 0.0207(4) Uani 1 1 d .
C2 C 0.81929(12) 0.04505(15) -0.08653(9) 0.0199(4) Uani 1 1 d .
C3 C 0.80245(12) 0.13118(15) -0.13600(9) 0.0204(4) Uani 1 1 d .
C4 C 0.72086(12) 0.13650(15) -0.14913(9) 0.0220(4) Uani 1 1 d .
C5 C 0.68717(12) 0.05591(16) -0.10755(10) 0.0218(4) Uani 1 1 d .
C6 C 0.73978(13) -0.10238(16) -0.02865(11) 0.0278(5) Uani 1 1 d .
H6A H 0.7906 -0.1258 -0.0083 0.042 Uiso 1 1 calc R
H6B H 0.7172 -0.1569 -0.0614 0.042 Uiso 1 1 calc R
H6C H 0.7060 -0.0901 0.0112 0.042 Uiso 1 1 calc R
C7 C 0.89776(12) -0.00064(17) -0.06876(11) 0.0262(4) Uani 1 1 d .
H7A H 0.9370 0.0476 -0.0856 0.039 Uiso 1 1 calc R
H7B H 0.9018 -0.0690 -0.0933 0.039 Uiso 1 1 calc R
H7C H 0.9059 -0.0104 -0.0158 0.039 Uiso 1 1 calc R
C8 C 0.86192(13) 0.18742(17) -0.17736(10) 0.0268(5) Uani 1 1 d .
H8A H 0.9136 0.1689 -0.1566 0.040 Uiso 1 1 calc R
H8B H 0.8543 0.2639 -0.1737 0.040 Uiso 1 1 calc R
H8C H 0.8567 0.1662 -0.2289 0.040 Uiso 1 1 calc R
C9 C 0.67659(13) 0.20178(17) -0.20541(10) 0.0289(5) Uani 1 1 d .
H9A H 0.7115 0.2523 -0.2268 0.043 Uiso 1 1 calc R
H9B H 0.6356 0.2402 -0.1825 0.043 Uiso 1 1 calc R
H9C H 0.6537 0.1557 -0.2439 0.043 Uiso 1 1 calc R
C10 C 0.60329(13) 0.03074(18) -0.10812(12) 0.0310(5) Uani 1 1 d .
H10A H 0.5738 0.0830 -0.1379 0.047 Uiso 1 1 calc R
H10B H 0.5869 0.0326 -0.0580 0.047 Uiso 1 1 calc R
H10C H 0.5940 -0.0399 -0.1288 0.047 Uiso 1 1 calc R
C11 C 0.70972(11) 0.34949(16) 0.07498(9) 0.0196(4) Uani 1 1 d .
H11A H 0.6899 0.4218 0.0824 0.024 Uiso 1 1 calc R
H11B H 0.6856 0.3014 0.1094 0.024 Uiso 1 1 calc R
C12 C 0.79760(11) 0.34758(16) 0.08880(10) 0.0219(4) Uani 1 1 d .
H12A H 0.8109 0.3407 0.1420 0.026 Uiso 1 1 calc R
H12B H 0.8191 0.4153 0.0724 0.026 Uiso 1 1 calc R
C13 C 0.70790(11) 0.42342(15) -0.07260(10) 0.0190(4) Uani 1 1 d .
C14 C 0.67584(12) 0.52117(16) -0.05730(11) 0.0272(4) Uani 1 1 d .
H14 H 0.6414 0.5273 -0.0194 0.033 Uiso 1 1 calc R
C15 C 0.69402(14) 0.60879(18) -0.09701(13) 0.0338(5) Uani 1 1 d .
H15 H 0.6719 0.6751 -0.0861 0.041 Uiso 1 1 calc R
C16 C 0.74397(14) 0.60200(18) -0.15251(12) 0.0334(5) Uani 1 1 d .
H16 H 0.7561 0.6631 -0.1795 0.040 Uiso 1 1 calc R
C17 C 0.77597(13) 0.50568(18) -0.16822(11) 0.0316(5) Uani 1 1 d .
H17 H 0.8102 0.4999 -0.2063 0.038 Uiso 1 1 calc R
C18 C 0.75804(12) 0.41750(16) -0.12828(10) 0.0238(4) Uani 1 1 d .
H18 H 0.7805 0.3514 -0.1392 0.029 Uiso 1 1 calc R
C19 C 0.58126(11) 0.29913(15) -0.02998(9) 0.0179(4) Uani 1 1 d .
C20 C 0.54055(12) 0.34610(15) -0.08950(10) 0.0226(4) Uani 1 1 d .
H20 H 0.5677 0.3835 -0.1247 0.027 Uiso 1 1 calc R
C21 C 0.46051(12) 0.33867(16) -0.09795(11) 0.0261(4) Uani 1 1 d .
H21 H 0.4333 0.3706 -0.1389 0.031 Uiso 1 1 calc R
C22 C 0.42055(12) 0.28510(16) -0.04707(11) 0.0248(4) Uani 1 1 d .
H22 H 0.3658 0.2812 -0.0524 0.030 Uiso 1 1 calc R
C23 C 0.46036(12) 0.23705(17) 0.01187(11) 0.0258(4) Uani 1 1 d .
H23 H 0.4329 0.1991 0.0466 0.031 Uiso 1 1 calc R
C24 C 0.54014(11) 0.24405(16) 0.02045(10) 0.0224(4) Uani 1 1 d .
H24 H 0.5670 0.2110 0.0611 0.027 Uiso 1 1 calc R
C25 C 0.89098(11) 0.15752(16) 0.11286(10) 0.0229(4) Uani 1 1 d .
C26 C 0.87475(12) 0.05121(17) 0.12159(10) 0.0258(4) Uani 1 1 d .
H26 H 0.8359 0.0184 0.0904 0.031 Uiso 1 1 calc R
C27 C 0.91492(13) -0.00792(19) 0.17573(11) 0.0310(5) Uani 1 1 d .
H27 H 0.9040 -0.0809 0.1810 0.037 Uiso 1 1 calc R
C28 C 0.97067(13) 0.0399(2) 0.22165(11) 0.0349(6) Uani 1 1 d .
H28 H 0.9980 -0.0004 0.2587 0.042 Uiso 1 1 calc R
C29 C 0.98704(13) 0.1457(2) 0.21418(11) 0.0347(5) Uani 1 1 d .
H29 H 1.0253 0.1784 0.2461 0.042 Uiso 1 1 calc R
C30 C 0.94745(12) 0.20432(19) 0.15998(11) 0.0290(5) Uani 1 1 d .
H30 H 0.9589 0.2772 0.1548 0.035 Uiso 1 1 calc R
C31 C 0.92393(11) 0.29573(17) -0.00216(10) 0.0232(4) Uani 1 1 d .
C32 C 0.91749(13) 0.39496(17) -0.03558(11) 0.0284(5) Uani 1 1 d .
H32 H 0.8722 0.4359 -0.0315 0.034 Uiso 1 1 calc R
C33 C 0.97681(15) 0.4336(2) -0.07459(12) 0.0375(6) Uani 1 1 d .
H33 H 0.9715 0.5008 -0.0974 0.045 Uiso 1 1 calc R
C34 C 1.04313(15) 0.3767(2) -0.08099(12) 0.0422(6) Uani 1 1 d .
H34 H 1.0834 0.4039 -0.1082 0.051 Uiso 1 1 calc R
C35 C 1.05057(14) 0.2796(2) -0.04739(13) 0.0411(6) Uani 1 1 d .
H35 H 1.0966 0.2401 -0.0511 0.049 Uiso 1 1 calc R
C36 C 0.99181(12) 0.23875(19) -0.00825(11) 0.0312(5) Uani 1 1 d .
H36 H 0.9979 0.1716 0.0145 0.037 Uiso 1 1 calc R
C37 C 0.70437(11) 0.10802(15) 0.05174(10) 0.0191(4) Uani 1 1 d .
C38 C 0.67062(12) 0.07048(16) 0.10164(10) 0.0216(4) Uani 1 1 d .
C39 C 0.62752(12) 0.02381(16) 0.15747(9) 0.0210(4) Uani 1 1 d .
C40 C 0.63089(13) -0.08441(16) 0.17203(11) 0.0280(5) Uani 1 1 d .
H40 H 0.6631 -0.1290 0.1456 0.034 Uiso 1 1 calc R
C41 C 0.58711(14) -0.12608(17) 0.22501(11) 0.0298(5) Uani 1 1 d .
H41 H 0.5882 -0.1995 0.2358 0.036 Uiso 1 1 calc R
C42 C 0.54186(12) -0.05764(16) 0.26160(9) 0.0228(4) Uani 1 1 d .
C43 C 0.57916(12) 0.08398(16) 0.19867(10) 0.0220(4) Uani 1 1 d .
H43 H 0.5765 0.1578 0.1896 0.026 Uiso 1 1 calc R

loop_
_atom_site_aniso_label
_atom_site_aniso_U_11
_atom_site_aniso_U_22
_atom_site_aniso_U_33
_atom_site_aniso_U_23
_atom_site_aniso_U_13
_atom_site_aniso_U_12
Fe1 0.01688(14) 0.01512(15) 0.01460(13) -0.00100(9) 0.00211(9) 0.00105(11)
Cl1 0.0356(3) 0.0346(3) 0.0246(2) 0.0020(2) 0.0096(2) -0.0104(2)
P1 0.0164(2) 0.0164(3) 0.0155(2) -0.00098(17) 0.00297(17) 0.00078(19)
P2 0.0172(2) 0.0203(3) 0.0163(2) -0.00218(17) 0.00126(17) 0.0013(2)
P3 0.0245(3) 0.0185(3) 0.0216(2) 0.00041(19) 0.00176(19) 0.0001(2)
F1 0.0574(9) 0.0384(8) 0.0232(6) -0.0010(5) -0.0015(6) -0.0025(7)
F2 0.0713(11) 0.0396(8) 0.0216(6) -0.0022(5) 0.0028(6) -0.0013(7)
F3 0.0447(8) 0.0294(7) 0.0448(7) 0.0029(6) 0.0031(6) -0.0133(6)
F4 0.0497(9) 0.0351(8) 0.0495(8) 0.0000(6) 0.0114(7) -0.0190(7)
F5 0.0376(8) 0.0362(8) 0.0503(8) 0.0005(6) -0.0007(6) 0.0144(6)
F6 0.0374(8) 0.0411(8) 0.0629(9) -0.0031(7) -0.0003(7) 0.0174(7)
N1 0.0275(9) 0.0236(10) 0.0201(7) -0.0015(6) 0.0033(7) -0.0009(7)
C1 0.0265(11) 0.0160(10) 0.0198(8) -0.0050(7) 0.0024(7) 0.0006(8)
C2 0.0252(10) 0.0159(10) 0.0190(8) -0.0051(7) 0.0036(7) 0.0034(8)
C3 0.0262(10) 0.0199(10) 0.0154(8) -0.0047(7) 0.0039(7) 0.0015(8)
C4 0.0286(11) 0.0212(11) 0.0161(8) -0.0066(7) -0.0002(7) 0.0019(9)
C5 0.0249(10) 0.0196(10) 0.0204(8) -0.0072(7) -0.0016(7) 0.0000(8)
C6 0.0357(12) 0.0168(11) 0.0312(10) -0.0017(8) 0.0037(9) -0.0003(9)
C7 0.0266(11) 0.0256(11) 0.0271(10) -0.0028(8) 0.0063(8) 0.0070(9)
C8 0.0348(12) 0.0261(11) 0.0208(9) -0.0016(8) 0.0105(8) 0.0009(9)
C9 0.0370(12) 0.0270(12) 0.0219(9) -0.0011(8) -0.0052(8) 0.0052(10)
C10 0.0265(11) 0.0308(12) 0.0347(11) -0.0055(9) -0.0051(9) -0.0039(10)
C11 0.0211(10) 0.0213(10) 0.0167(8) -0.0033(7) 0.0035(7) 0.0013(8)
C12 0.0211(10) 0.0229(11) 0.0217(9) -0.0083(7) 0.0003(7) 0.0020(8)
C13 0.0175(9) 0.0172(10) 0.0223(9) 0.0007(7) 0.0023(7) -0.0008(8)
C14 0.0274(11) 0.0215(11) 0.0337(10) -0.0001(8) 0.0098(9) 0.0010(9)
C15 0.0370(13) 0.0175(11) 0.0478(13) 0.0043(9) 0.0090(10) 0.0029(10)
C16 0.0377(13) 0.0233(12) 0.0396(12) 0.0118(9) 0.0043(10) -0.0036(10)
C17 0.0329(12) 0.0353(13) 0.0278(10) 0.0061(9) 0.0109(9) -0.0012(10)
C18 0.0274(11) 0.0205(11) 0.0241(9) 0.0005(7) 0.0059(8) 0.0026(9)
C19 0.0171(9) 0.0170(10) 0.0196(8) -0.0032(7) 0.0024(7) 0.0017(8)
C20 0.0238(10) 0.0214(11) 0.0225(9) 0.0020(7) 0.0021(7) 0.0005(8)
C21 0.0237(11) 0.0276(12) 0.0263(10) 0.0006(8) -0.0035(8) 0.0001(9)
C22 0.0193(10) 0.0228(11) 0.0324(10) -0.0045(8) 0.0022(8) -0.0003(9)
C23 0.0232(11) 0.0241(11) 0.0309(10) 0.0013(8) 0.0084(8) -0.0015(9)
C24 0.0218(10) 0.0225(11) 0.0230(9) 0.0023(7) 0.0032(7) 0.0024(8)
C25 0.0196(10) 0.0316(12) 0.0174(8) -0.0012(7) 0.0013(7) 0.0052(9)
C26 0.0242(10) 0.0307(12) 0.0229(9) 0.0001(8) 0.0034(8) 0.0059(9)
C27 0.0308(12) 0.0380(13) 0.0248(9) 0.0066(9) 0.0065(8) 0.0099(10)
C28 0.0311(12) 0.0537(16) 0.0200(9) 0.0064(9) 0.0024(8) 0.0170(11)
C29 0.0245(11) 0.0568(17) 0.0221(10) -0.0061(10) -0.0032(8) 0.0083(11)
C30 0.0262(11) 0.0360(13) 0.0243(9) -0.0040(8) -0.0004(8) 0.0018(10)
C31 0.0199(10) 0.0286(11) 0.0213(9) -0.0062(8) 0.0025(7) -0.0044(9)
C32 0.0287(11) 0.0310(12) 0.0254(9) -0.0012(8) 0.0009(8) -0.0062(10)
C33 0.0450(15) 0.0396(14) 0.0282(10) 0.0004(10) 0.0052(10) -0.0173(12)
C34 0.0378(14) 0.0576(17) 0.0328(11) -0.0095(11) 0.0135(10) -0.0234(13)
C35 0.0259(12) 0.0589(18) 0.0397(12) -0.0107(12) 0.0113(10) -0.0015(12)
C36 0.0243(11) 0.0396(13) 0.0301(10) -0.0042(9) 0.0055(8) 0.0016(10)
C37 0.0208(10) 0.0155(10) 0.0211(8) -0.0020(7) 0.0011(7) 0.0016(8)
C38 0.0228(10) 0.0209(10) 0.0207(9) 0.0004(7) -0.0002(7) 0.0025(8)
C39 0.0246(10) 0.0215(11) 0.0168(8) 0.0003(7) 0.0010(7) -0.0016(8)
C40 0.0378(12) 0.0216(11) 0.0257(9) 0.0013(8) 0.0105(9) 0.0049(10)
C41 0.0427(13) 0.0210(11) 0.0265(10) 0.0040(8) 0.0085(9) 0.0006(10)
C42 0.0249(10) 0.0280(12) 0.0155(8) 0.0006(7) 0.0012(7) -0.0061(9)
C43 0.0269(11) 0.0183(10) 0.0206(9) -0.0003(7) 0.0015(8) -0.0014(8)

loop_
_atom_type_symbol
_atom_type_description
_atom_type_scat_dispersion_real
_atom_type_scat_dispersion_imag
_atom_type_scat_source
C C 0.0033 0.0016 'International Tables Vol C Tables 4.2.6.8 and 6.1.1.4'
H H 0.0000 0.0000 'International Tables Vol C Tables 4.2.6.8 and 6.1.1.4'
N N 0.0061 0.0033 'International Tables Vol C Tables 4.2.6.8 and 6.1.1.4'
F F 0.0171 0.0103 'International Tables Vol C Tables 4.2.6.8 and 6.1.1.4'
P P 0.1023 0.0942 'International Tables Vol C Tables 4.2.6.8 and 6.1.1.4'
Cl Cl 0.1484 0.1585 'International Tables Vol C Tables 4.2.6.8 and 6.1.1.4'
Fe Fe 0.3463 0.8444 'International Tables Vol C Tables 4.2.6.8 and 6.1.1.4'

loop_
_geom_angle_atom_site_label_1
_geom_angle_atom_site_label_2
_geom_angle_atom_site_label_3
_geom_angle
C37 Fe1 C1 88.34(8)
C37 Fe1 C2 117.42(8)
C1 Fe1 C2 39.07(7)
C37 Fe1 C5 96.16(8)
C1 Fe1 C5 39.30(7)
C2 Fe1 C5 65.63(7)
C37 Fe1 C3 153.26(8)
C1 Fe1 C3 64.98(7)
C2 Fe1 C3 38.95(7)
C5 Fe1 C3 64.72(8)
C37 Fe1 C4 132.52(8)
C1 Fe1 C4 64.60(7)
C2 Fe1 C4 64.59(7)
C5 Fe1 C4 38.40(7)
C3 Fe1 C4 37.98(7)
C37 Fe1 P2 89.57(6)
C1 Fe1 P2 129.19(6)
C2 Fe1 P2 100.93(5)
C5 Fe1 P2 166.55(6)
C3 Fe1 P2 105.57(5)
C4 Fe1 P2 137.88(6)
C37 Fe1 P1 86.63(6)
C1 Fe1 P1 146.98(6)
C2 Fe1 P1 155.37(5)
C5 Fe1 P1 109.01(6)
C3 Fe1 P1 116.45(5)
C4 Fe1 P1 95.85(5)
P2 Fe1 P1 83.401(19)
C19 P1 C13 103.20(9)
C19 P1 C11 105.93(8)
C13 P1 C11 102.99(9)
C19 P1 Fe1 116.75(6)
C13 P1 Fe1 120.95(6)
C11 P1 Fe1 105.37(7)
C31 P2 C25 101.42(9)
C31 P2 C12 105.06(9)
C25 P2 C12 104.76(9)
C31 P2 Fe1 118.29(6)
C25 P2 Fe1 116.58(7)
C12 P2 Fe1 109.34(6)
F6 P3 F2 90.44(8)
F6 P3 F4 90.84(8)
F2 P3 F4 90.54(8)
F6 P3 F1 89.80(8)
F2 P3 F1 179.54(9)
F4 P3 F1 89.85(7)
F6 P3 F3 89.77(8)
F2 P3 F3 89.80(8)
F4 P3 F3 179.29(9)
F1 P3 F3 89.81(7)
F6 P3 F5 179.26(9)
F2 P3 F5 90.15(8)
F4 P3 F5 89.58(8)
F1 P3 F5 89.61(8)
F3 P3 F5 89.80(8)
C42 N1 C43 116.40(18)
C2 C1 C5 108.25(17)
C2 C1 C6 125.68(18)
C5 C1 C6 125.77(19)
C2 C1 Fe1 70.77(11)
C5 C1 Fe1 70.94(11)
C6 C1 Fe1 129.00(13)
C1 C2 C3 107.99(17)
C1 C2 C7 125.63(18)
C3 C2 C7 125.12(18)
C1 C2 Fe1 70.16(11)
C3 C2 Fe1 72.71(11)
C7 C2 Fe1 132.78(13)
C4 C3 C2 107.53(18)
C4 C3 C8 127.10(18)
C2 C3 C8 124.15(18)
C4 C3 Fe1 71.43(10)
C2 C3 Fe1 68.35(10)
C8 C3 Fe1 135.27(13)
C5 C4 C3 108.42(17)
C5 C4 C9 123.75(19)
C3 C4 C9 127.13(19)
C5 C4 Fe1 68.47(10)
C3 C4 Fe1 70.59(10)
C9 C4 Fe1 134.12(14)
C4 C5 C1 107.75(17)
C4 C5 C10 125.89(18)
C1 C5 C10 126.14(19)
C4 C5 Fe1 73.14(11)
C1 C5 Fe1 69.76(10)
C10 C5 Fe1 126.75(14)
C1 C6 H6A 109.5
C1 C6 H6B 109.5
H6A C6 H6B 109.5
C1 C6 H6C 109.5
H6A C6 H6C 109.5
H6B C6 H6C 109.5
C2 C7 H7A 109.5
C2 C7 H7B 109.5
H7A C7 H7B 109.5
C2 C7 H7C 109.5
H7A C7 H7C 109.5
H7B C7 H7C 109.5
C3 C8 H8A 109.5
C3 C8 H8B 109.5
H8A C8 H8B 109.5
C3 C8 H8C 109.5
H8A C8 H8C 109.5
H8B C8 H8C 109.5
C4 C9 H9A 109.5
C4 C9 H9B 109.5
H9A C9 H9B 109.5
C4 C9 H9C 109.5
H9A C9 H9C 109.5
H9B C9 H9C 109.5
C5 C10 H10A 109.5
C5 C10 H10B 109.5
H10A C10 H10B 109.5
C5 C10 H10C 109.5
H10A C10 H10C 109.5
H10B C10 H10C 109.5
C12 C11 P1 108.00(12)
C12 C11 H11A 110.1
P1 C11 H11A 110.1
C12 C11 H11B 110.1
P1 C11 H11B 110.1
H11A C11 H11B 108.4
C11 C12 P2 112.09(13)
C11 C12 H12A 109.2
P2 C12 H12A 109.2
C11 C12 H12B 109.2
P2 C12 H12B 109.2
H12A C12 H12B 107.9
C18 C13 C14 118.36(18)
C18 C13 P1 120.82(15)
C14 C13 P1 120.81(14)
C15 C14 C13 120.07(19)
C15 C14 H14 120.0
C13 C14 H14 120.0
C14 C15 C16 121.1(2)
C14 C15 H15 119.4
C16 C15 H15 119.4
C17 C16 C15 119.3(2)
C17 C16 H16 120.3
C15 C16 H16 120.3
C16 C17 C18 119.7(2)
C16 C17 H17 120.1
C18 C17 H17 120.1
C13 C18 C17 121.40(19)
C13 C18 H18 119.3
C17 C18 H18 119.3
C20 C19 C24 118.54(18)
C20 C19 P1 120.78(15)
C24 C19 P1 120.67(14)
C19 C20 C21 120.62(18)
C19 C20 H20 119.7
C21 C20 H20 119.7
C22 C21 C20 120.16(18)
C22 C21 H21 119.9
C20 C21 H21 119.9
C21 C22 C23 119.80(19)
C21 C22 H22 120.1
C23 C22 H22 120.1
C22 C23 C24 120.23(19)
C22 C23 H23 119.9
C24 C23 H23 119.9
C23 C24 C19 120.63(18)
C23 C24 H24 119.7
C19 C24 H24 119.7
C26 C25 C30 118.74(18)
C26 C25 P2 122.02(15)
C30 C25 P2 119.23(16)
C25 C26 C27 120.5(2)
C25 C26 H26 119.7
C27 C26 H26 119.7
C28 C27 C26 119.8(2)
C28 C27 H27 120.1
C26 C27 H27 120.1
C29 C28 C27 120.5(2)
C29 C28 H28 119.8
C27 C28 H28 119.8
C28 C29 C30 119.7(2)
C28 C29 H29 120.1
C30 C29 H29 120.1
C29 C30 C25 120.8(2)
C29 C30 H30 119.6
C25 C30 H30 119.6
C36 C31 C32 118.2(2)
C36 C31 P2 120.75(17)
C32 C31 P2 120.73(16)
C33 C32 C31 120.3(2)
C33 C32 H32 119.9
C31 C32 H32 119.9
C34 C33 C32 121.2(2)
C34 C33 H33 119.4
C32 C33 H33 119.4
C33 C34 C35 119.0(2)
C33 C34 H34 120.5
C35 C34 H34 120.5
C34 C35 C36 120.9(2)
C34 C35 H35 119.5
C36 C35 H35 119.5
C35 C36 C31 120.3(2)
C35 C36 H36 119.8
C31 C36 H36 119.8
C38 C37 Fe1 173.93(17)
C37 C38 C39 176.7(2)
C43 C39 C40 116.87(18)
C43 C39 C38 121.57(18)
C40 C39 C38 121.54(18)
C41 C40 C39 119.5(2)
C41 C40 H40 120.3
C39 C40 H40 120.3
C42 C41 C40 117.59(19)
C42 C41 H41 121.2
C40 C41 H41 121.2
N1 C42 C41 125.26(19)
N1 C42 Cl1 115.96(15)
C41 C42 Cl1 118.77(16)
N1 C43 C39 124.37(18)
N1 C43 H43 117.8
C39 C43 H43 117.8

loop_
_geom_bond_atom_site_label_1
_geom_bond_atom_site_label_2
_geom_bond_distance
Fe1 C37 1.8800(19)
Fe1 C1 2.1150(19)
Fe1 C2 2.1230(18)
Fe1 C5 2.1307(18)
Fe1 C3 2.1810(18)
Fe1 C4 2.1921(17)
Fe1 P2 2.2446(5)
Fe1 P1 2.2460(6)
Cl1 C42 1.7413(19)
P1 C19 1.8215(19)
P1 C13 1.8222(19)
P1 C11 1.8335(18)
P2 C31 1.822(2)
P2 C25 1.8312(19)
P2 C12 1.8537(19)
P3 F6 1.5891(15)
P3 F2 1.5899(13)
P3 F4 1.5902(14)
P3 F1 1.5964(12)
P3 F3 1.6003(14)
P3 F5 1.6010(14)
N1 C42 1.320(3)
N1 C43 1.328(2)
C1 C2 1.417(3)
C1 C5 1.428(3)
C1 C6 1.494(3)
C2 C3 1.436(3)
C2 C7 1.496(3)
C3 C4 1.423(3)
C3 C8 1.501(3)
C4 C5 1.423(3)
C4 C9 1.494(3)
C5 C10 1.491(3)
C6 H6A 0.9800
C6 H6B 0.9800
C6 H6C 0.9800
C7 H7A 0.9800
C7 H7B 0.9800
C7 H7C 0.9800
C8 H8A 0.9800
C8 H8B 0.9800
C8 H8C 0.9800
C9 H9A 0.9800
C9 H9B 0.9800
C9 H9C 0.9800
C10 H10A 0.9800
C10 H10B 0.9800
C10 H10C 0.9800
C11 C12 1.531(3)
C11 H11A 0.9900
C11 H11B 0.9900
C12 H12A 0.9900
C12 H12B 0.9900
C13 C18 1.387(3)
C13 C14 1.393(3)
C14 C15 1.375(3)
C14 H14 0.9500
C15 C16 1.383(3)
C15 H15 0.9500
C16 C17 1.379(3)
C16 H16 0.9500
C17 C18 1.382(3)
C17 H17 0.9500
C18 H18 0.9500
C19 C20 1.393(3)
C19 C24 1.392(3)
C20 C21 1.392(3)
C20 H20 0.9500
C21 C22 1.378(3)
C21 H21 0.9500
C22 C23 1.384(3)
C22 H22 0.9500
C23 C24 1.387(3)
C23 H23 0.9500
C24 H24 0.9500
C25 C26 1.387(3)
C25 C30 1.395(3)
C26 C27 1.393(3)
C26 H26 0.9500
C27 C28 1.380(3)
C27 H27 0.9500
C28 C29 1.378(3)
C28 H28 0.9500
C29 C30 1.385(3)
C29 H29 0.9500
C30 H30 0.9500
C31 C36 1.393(3)
C31 C32 1.399(3)
C32 C33 1.382(3)
C32 H32 0.9500
C33 C34 1.370(4)
C33 H33 0.9500
C34 C35 1.377(4)
C34 H34 0.9500
C35 C36 1.386(3)
C35 H35 0.9500
C36 H36 0.9500
C37 C38 1.216(3)
C38 C39 1.435(3)
C39 C43 1.393(3)
C39 C40 1.396(3)
C40 C41 1.378(3)
C40 H40 0.9500
C41 C42 1.374(3)
C41 H41 0.9500
C43 H43 0.9500

loop_
_geom_torsion_atom_site_label_1
_geom_torsion_atom_site_label_2
_geom_torsion_atom_site_label_3
_geom_torsion_atom_site_label_4
_geom_torsion
C37 Fe1 P1 C19 -64.16(9)
C1 Fe1 P1 C19 17.58(12)
C2 Fe1 P1 C19 104.01(15)
C5 Fe1 P1 C19 31.20(9)
C3 Fe1 P1 C19 101.75(9)
C4 Fe1 P1 C19 68.26(8)
P2 Fe1 P1 C19 -154.11(7)
C37 Fe1 P1 C13 168.94(9)
C1 Fe1 P1 C13 -109.32(12)
C2 Fe1 P1 C13 -22.89(16)
C5 Fe1 P1 C13 -95.70(9)
C3 Fe1 P1 C13 -25.15(9)
C4 Fe1 P1 C13 -58.64(9)
P2 Fe1 P1 C13 78.99(7)
C37 Fe1 P1 C11 53.05(9)
C1 Fe1 P1 C11 134.79(11)
C2 Fe1 P1 C11 -138.78(15)
C5 Fe1 P1 C11 148.41(9)
C3 Fe1 P1 C11 -141.04(9)
C4 Fe1 P1 C11 -174.53(9)
P2 Fe1 P1 C11 -36.90(7)
C37 Fe1 P2 C31 172.69(10)
C1 Fe1 P2 C31 85.18(10)
C2 Fe1 P2 C31 54.81(10)
C5 Fe1 P2 C31 57.2(3)
C3 Fe1 P2 C31 15.02(10)
C4 Fe1 P2 C31 -9.21(12)
P1 Fe1 P2 C31 -100.65(8)
C37 Fe1 P2 C25 51.31(9)
C1 Fe1 P2 C25 -36.20(10)
C2 Fe1 P2 C25 -66.57(9)
C5 Fe1 P2 C25 -64.1(3)
C3 Fe1 P2 C25 -106.36(9)
C4 Fe1 P2 C25 -130.59(10)
P1 Fe1 P2 C25 137.97(7)
C37 Fe1 P2 C12 -67.21(9)
C1 Fe1 P2 C12 -154.72(10)
C2 Fe1 P2 C12 174.91(9)
C5 Fe1 P2 C12 177.3(2)
C3 Fe1 P2 C12 135.12(9)
C4 Fe1 P2 C12 110.89(11)
P1 Fe1 P2 C12 19.45(7)
C37 Fe1 C1 C2 -140.06(12)
C5 Fe1 C1 C2 118.12(15)
C3 Fe1 C1 C2 38.12(11)
C4 Fe1 C1 C2 80.28(12)
P2 Fe1 C1 C2 -51.97(12)
P1 Fe1 C1 C2 138.71(10)
C37 Fe1 C1 C5 101.82(12)
C2 Fe1 C1 C5 -118.12(15)
C3 Fe1 C1 C5 -80.00(12)
C4 Fe1 C1 C5 -37.85(11)
P2 Fe1 C1 C5 -170.09(9)
P1 Fe1 C1 C5 20.59(16)
C37 Fe1 C1 C6 -19.24(19)
C2 Fe1 C1 C6 120.8(2)
C5 Fe1 C1 C6 -121.1(2)
C3 Fe1 C1 C6 158.9(2)
C4 Fe1 C1 C6 -158.9(2)
P2 Fe1 C1 C6 68.8(2)
P1 Fe1 C1 C6 -100.47(19)
C5 C1 C2 C3 -1.9(2)
C6 C1 C2 C3 171.95(17)
Fe1 C1 C2 C3 -63.29(12)
C5 C1 C2 C7 -169.61(17)
C6 C1 C2 C7 4.3(3)
Fe1 C1 C2 C7 129.03(18)
C5 C1 C2 Fe1 61.37(12)
C6 C1 C2 Fe1 -124.76(18)
C37 Fe1 C2 C1 46.30(13)
C5 Fe1 C2 C1 -37.82(11)
C3 Fe1 C2 C1 -117.15(16)
C4 Fe1 C2 C1 -80.32(12)
P2 Fe1 C2 C1 141.56(10)
P1 Fe1 C2 C1 -120.37(14)
C37 Fe1 C2 C3 163.45(11)
C1 Fe1 C2 C3 117.15(16)
C5 Fe1 C2 C3 79.32(12)
C4 Fe1 C2 C3 36.83(11)
P2 Fe1 C2 C3 -101.30(11)
P1 Fe1 C2 C3 -3.2(2)
C37 Fe1 C2 C7 -74.4(2)
C1 Fe1 C2 C7 -120.7(2)
C5 Fe1 C2 C7 -158.5(2)
C3 Fe1 C2 C7 122.2(2)
C4 Fe1 C2 C7 159.0(2)
P2 Fe1 C2 C7 20.9(2)
P1 Fe1 C2 C7 118.97(18)
C1 C2 C3 C4 0.6(2)
C7 C2 C3 C4 168.41(17)
Fe1 C2 C3 C4 -61.01(12)
C1 C2 C3 C8 -167.48(17)
C7 C2 C3 C8 0.3(3)
Fe1 C2 C3 C8 130.87(18)
C1 C2 C3 Fe1 61.65(12)
C7 C2 C3 Fe1 -130.59(18)
C37 Fe1 C3 C4 84.2(2)
C1 Fe1 C3 C4 80.14(12)
C2 Fe1 C3 C4 118.38(17)
C5 Fe1 C3 C4 36.52(11)
P2 Fe1 C3 C4 -153.43(10)
P1 Fe1 C3 C4 -63.12(12)
C37 Fe1 C3 C2 -34.2(2)
C1 Fe1 C3 C2 -38.24(11)
C5 Fe1 C3 C2 -81.86(12)
C4 Fe1 C3 C2 -118.38(17)
P2 Fe1 C3 C2 88.19(11)
P1 Fe1 C3 C2 178.50(9)
C37 Fe1 C3 C8 -151.4(2)
C1 Fe1 C3 C8 -155.5(2)
C2 Fe1 C3 C8 -117.2(2)
C5 Fe1 C3 C8 160.9(2)
C4 Fe1 C3 C8 124.4(3)
P2 Fe1 C3 C8 -29.0(2)
P1 Fe1 C3 C8 61.3(2)
C2 C3 C4 C5 0.9(2)
C8 C3 C4 C5 168.56(18)
Fe1 C3 C4 C5 -58.16(12)
C2 C3 C4 C9 -169.72(17)
C8 C3 C4 C9 -2.1(3)
Fe1 C3 C4 C9 131.23(19)
C2 C3 C4 Fe1 59.05(12)
C8 C3 C4 Fe1 -133.29(19)
C37 Fe1 C4 C5 -22.65(16)
C1 Fe1 C4 C5 38.73(12)
C2 Fe1 C4 C5 82.19(12)
C3 Fe1 C4 C5 119.95(17)
P2 Fe1 C4 C5 159.93(10)
P1 Fe1 C4 C5 -113.45(11)
C37 Fe1 C4 C3 -142.60(13)
C1 Fe1 C4 C3 -81.21(12)
C2 Fe1 C4 C3 -37.76(11)
C5 Fe1 C4 C3 -119.95(17)
P2 Fe1 C4 C3 39.98(15)
P1 Fe1 C4 C3 126.61(11)
C37 Fe1 C4 C9 94.0(2)
C1 Fe1 C4 C9 155.4(2)
C2 Fe1 C4 C9 -161.1(2)
C5 Fe1 C4 C9 116.7(3)
C3 Fe1 C4 C9 -123.4(3)
P2 Fe1 C4 C9 -83.4(2)
P1 Fe1 C4 C9 3.3(2)
C3 C4 C5 C1 -2.1(2)
C9 C4 C5 C1 168.93(17)
Fe1 C4 C5 C1 -61.54(12)
C3 C4 C5 C10 -177.00(18)
C9 C4 C5 C10 -6.0(3)
Fe1 C4 C5 C10 123.53(19)
C3 C4 C5 Fe1 59.47(13)
C9 C4 C5 Fe1 -129.53(18)
C2 C1 C5 C4 2.5(2)
C6 C1 C5 C4 -171.40(17)
Fe1 C1 C5 C4 63.73(12)
C2 C1 C5 C10 177.39(18)
C6 C1 C5 C10 3.5(3)
Fe1 C1 C5 C10 -121.35(19)
C2 C1 C5 Fe1 -61.26(12)
C6 C1 C5 Fe1 124.87(18)
C37 Fe1 C5 C4 163.41(12)
C1 Fe1 C5 C4 -116.83(16)
C2 Fe1 C5 C4 -79.22(12)
C3 Fe1 C5 C4 -36.13(11)
P2 Fe1 C5 C4 -81.8(3)
P1 Fe1 C5 C4 74.86(11)
C37 Fe1 C5 C1 -79.76(12)
C2 Fe1 C5 C1 37.61(11)
C3 Fe1 C5 C1 80.70(12)
C4 Fe1 C5 C1 116.83(16)
P2 Fe1 C5 C1 35.0(3)
P1 Fe1 C5 C1 -168.31(10)
C37 Fe1 C5 C10 40.85(19)
C1 Fe1 C5 C10 120.6(2)
C2 Fe1 C5 C10 158.2(2)
C3 Fe1 C5 C10 -158.7(2)
C4 Fe1 C5 C10 -122.6(2)
P2 Fe1 C5 C10 155.60(17)
P1 Fe1 C5 C10 -47.70(19)
C19 P1 C11 C12 174.96(13)
C13 P1 C11 C12 -77.02(15)
Fe1 P1 C11 C12 50.63(14)
P1 C11 C12 P2 -35.52(17)
C31 P2 C12 C11 134.05(14)
C25 P2 C12 C11 -119.52(14)
Fe1 P2 C12 C11 6.13(15)
C19 P1 C13 C18 -124.59(16)
C11 P1 C13 C18 125.33(16)
Fe1 P1 C13 C18 8.23(19)
C19 P1 C13 C14 56.75(18)
C11 P1 C13 C14 -53.33(18)
Fe1 P1 C13 C14 -170.42(14)
C18 C13 C14 C15 0.1(3)
P1 C13 C14 C15 178.75(17)
C13 C14 C15 C16 0.1(4)
C14 C15 C16 C17 0.0(4)
C15 C16 C17 C18 -0.2(3)
C14 C13 C18 C17 -0.3(3)
P1 C13 C18 C17 -178.96(16)
C16 C17 C18 C13 0.4(3)
C13 P1 C19 C20 23.21(17)
C11 P1 C19 C20 131.08(16)
Fe1 P1 C19 C20 -112.01(15)
C13 P1 C19 C24 -158.29(16)
C11 P1 C19 C24 -50.41(18)
Fe1 P1 C19 C24 66.49(16)
C24 C19 C20 C21 0.5(3)
P1 C19 C20 C21 179.01(15)
C19 C20 C21 C22 0.4(3)
C20 C21 C22 C23 -1.1(3)
C21 C22 C23 C24 1.0(3)
C22 C23 C24 C19 -0.1(3)
C20 C19 C24 C23 -0.6(3)
P1 C19 C24 C23 -179.13(15)
C31 P2 C25 C26 -127.83(17)
C12 P2 C25 C26 123.06(17)
Fe1 P2 C25 C26 2.09(19)
C31 P2 C25 C30 50.77(18)
C12 P2 C25 C30 -58.34(18)
Fe1 P2 C25 C30 -179.31(14)
C30 C25 C26 C27 -0.9(3)
P2 C25 C26 C27 177.70(16)
C25 C26 C27 C28 0.8(3)
C26 C27 C28 C29 -0.2(3)
C27 C28 C29 C30 -0.3(3)
C28 C29 C30 C25 0.2(3)
C26 C25 C30 C29 0.4(3)
P2 C25 C30 C29 -178.21(16)
C25 P2 C31 C36 36.02(18)
C12 P2 C31 C36 144.89(16)
Fe1 P2 C31 C36 -92.82(16)
C25 P2 C31 C32 -150.15(16)
C12 P2 C31 C32 -41.27(17)
Fe1 P2 C31 C32 81.02(16)
C36 C31 C32 C33 1.2(3)
P2 C31 C32 C33 -172.82(16)
C31 C32 C33 C34 -0.6(3)
C32 C33 C34 C35 -0.4(3)
C33 C34 C35 C36 0.7(4)
C34 C35 C36 C31 -0.1(3)
C32 C31 C36 C35 -0.8(3)
P2 C31 C36 C35 173.14(17)
C1 Fe1 C37 C38 -32.0(17)
C2 Fe1 C37 C38 -59.2(17)
C5 Fe1 C37 C38 6.5(17)
C3 Fe1 C37 C38 -35.7(18)
C4 Fe1 C37 C38 20.5(17)
P2 Fe1 C37 C38 -161.3(17)
P1 Fe1 C37 C38 115.3(17)
Fe1 C37 C38 C39 -23(5)
C37 C38 C39 C43 -102(4)
C37 C38 C39 C40 77(4)
C43 C39 C40 C41 0.2(3)
C38 C39 C40 C41 -178.50(19)
C39 C40 C41 C42 -0.3(3)
C43 N1 C42 C41 -0.5(3)
C43 N1 C42 Cl1 178.16(14)
C40 C41 C42 N1 0.4(3)
C40 C41 C42 Cl1 -178.23(16)
C42 N1 C43 C39 0.5(3)
C40 C39 C43 N1 -0.4(3)
C38 C39 C43 N1 178.37(18)
